data_7023581
loop_
_publ_author_name
'Fairley, Melissa'
'Unruh, Daniel K.'
'Donovan, Amy'
'Abeysinghe, Samangi'
'Forbes, Tori Z.'

_publ_section_title
;
 Synthesis and characterization of homo- and heteronuclear molecular Al3+
 and Th4+ species chelated by the ethylenediaminetetraacetate (edta)
 ligand.
;
_journal_issue 37
_journal_name_full 'Dalton transactions (Cambridge, England : 2003)'
_journal_page_first 13706
_journal_page_last 13714
_journal_paper_doi 10.1039/c3dt51517f
_journal_volume 42
_journal_year 2013
_chemical_formula_sum 'C10 H18 Al2 N2 O12'
_chemical_formula_weight 412.22
_chemical_name_systematic
; 
 ? 
;
_space_group_IT_number 5
_symmetry_cell_setting monoclinic
_symmetry_space_group_name_Hall 'C 2y'
_symmetry_space_group_name_H-M 'C 1 2 1'
_atom_sites_solution_hydrogens geom
_atom_sites_solution_primary direct
_atom_sites_solution_secondary difmap
_audit_creation_method SHELXL-97
_cell_angle_alpha 90.00
_cell_angle_beta 112.026(3)
_cell_angle_gamma 90.00
_cell_formula_units_Z 2
_cell_length_a 11.1089(10)
_cell_length_b 9.4830(8)
_cell_length_c 7.6116(7)
_cell_measurement_reflns_used 3384
_cell_measurement_temperature 210(2)
_cell_measurement_theta_max 24.96
_cell_measurement_theta_min 2.89
_cell_volume 743.33(12)
_computing_cell_refinement 'APEX2 (Bruker AXS, 2006)'
_computing_data_collection 'Collect (Nonius BV, 1997-2000)'
_computing_data_reduction 'APEX2 (Bruker AXS, 2006)'
_computing_molecular_graphics 'CrystalMaker v2.5.0'
_computing_publication_material 'enCIFer 1.4'
_computing_structure_refinement 'SHELXL-97 (Sheldrick, 2008)'
_computing_structure_solution 'SHELXS-97 (Sheldrick, 2008)'
_diffrn_ambient_temperature 210(2)
_diffrn_measured_fraction_theta_full 1.000
_diffrn_measured_fraction_theta_max 1.000
_diffrn_measurement_device_type KappaCCD
_diffrn_measurement_method '\f and \w scans'
_diffrn_radiation_monochromator graphite
_diffrn_radiation_source 'fine-focus sealed tube'
_diffrn_radiation_type MoK\a
_diffrn_radiation_wavelength 0.71073
_diffrn_reflns_av_R_equivalents 0.0230
_diffrn_reflns_av_sigmaI/netI 0.0184
_diffrn_reflns_limit_h_max 13
_diffrn_reflns_limit_h_min -13
_diffrn_reflns_limit_k_max 11
_diffrn_reflns_limit_k_min -11
_diffrn_reflns_limit_l_max 9
_diffrn_reflns_limit_l_min -9
_diffrn_reflns_number 6460
_diffrn_reflns_theta_full 25.02
_diffrn_reflns_theta_max 25.02
_diffrn_reflns_theta_min 2.89
_exptl_absorpt_coefficient_mu 0.273
_exptl_absorpt_correction_T_max 0.7452
_exptl_absorpt_correction_T_min 0.7023
_exptl_absorpt_correction_type multi-scan
_exptl_absorpt_process_details SADABS
_exptl_crystal_colour colorless
_exptl_crystal_density_diffrn 1.842
_exptl_crystal_density_method 'not measured'
_exptl_crystal_description blocky
_exptl_crystal_F_000 428
_exptl_crystal_size_max 0.120
_exptl_crystal_size_mid 0.100
_exptl_crystal_size_min 0.075
_refine_diff_density_max 0.203
_refine_diff_density_min -0.200
_refine_diff_density_rms 0.048
_refine_ls_abs_structure_details 'Flack H D (1983), Acta Cryst. A39, 876-881'
_refine_ls_abs_structure_Flack -0.05(19)
_refine_ls_extinction_method none
_refine_ls_goodness_of_fit_ref 1.103
_refine_ls_hydrogen_treatment mixed
_refine_ls_matrix_type full
_refine_ls_number_parameters 118
_refine_ls_number_reflns 1317
_refine_ls_number_restraints 1
_refine_ls_restrained_S_all 1.103
_refine_ls_R_factor_all 0.0274
_refine_ls_R_factor_gt 0.0261
_refine_ls_shift/su_max 0.000
_refine_ls_shift/su_mean 0.000
_refine_ls_structure_factor_coef Fsqd
_refine_ls_weighting_details 'calc w=1/[\s^2^(Fo^2^)+(0.0391P)^2^+0.4853P] where P=(Fo^2^+2Fc^2^)/3'
_refine_ls_weighting_scheme calc
_refine_ls_wR_factor_gt 0.0681
_refine_ls_wR_factor_ref 0.0692
_reflns_number_gt 1260
_reflns_number_total 1317
_reflns_threshold_expression >2sigma(I)
_cod_data_source_file c3dt51517f.txt
_cod_data_source_block platon
_cod_depositor_comments
;
The following automatic conversions were performed:

'_symmetry_cell_setting' value 'Monoclinic' changed to 'monoclinic'
according to /home/saulius/struct/CIF-dictionaries/cif_core.dic
dictionary named 'cif_core.dic' version 2.4.2 from 2011-04-26.

Automatic conversion script
Id: cif_fix_values 1891 2012-01-12 08:04:46Z andrius 
;
_cod_original_cell_volume 743.33(11)
_cod_original_sg_symbol_H-M C2
_cod_database_code 7023581

loop_
_symmetry_equiv_pos_as_xyz
'x, y, z'
'-x, y, -z'
'x+1/2, y+1/2, z'
'-x+1/2, y+1/2, -z'

loop_
_atom_site_label
_atom_site_type_symbol
_atom_site_fract_x
_atom_site_fract_y
_atom_site_fract_z
_atom_site_U_iso_or_equiv
_atom_site_adp_type
_atom_site_occupancy
_atom_site_symmetry_multiplicity
_atom_site_calc_flag
_atom_site_refinement_flags
Al1 Al -0.11684(6) 0.31910(7) 0.33517(8) 0.01717(16) Uani 1 1 d .
O1 O 0.06046(13) 0.32720(18) 0.40327(18) 0.0182(3) Uani 1 1 d .
H6 H 0.0927 0.3663 0.3163 0.027 Uiso 1 1 d R
O2 O -0.16810(16) 0.46352(19) -0.1727(2) 0.0246(4) Uani 1 1 d .
O3 O -0.29185(14) 0.31098(18) 0.2963(2) 0.0222(3) Uani 1 1 d .
O4 O -0.12092(15) 0.12070(18) 0.3233(2) 0.0210(4) Uani 1 1 d .
H5A H -0.1978 0.0658 0.2840 0.031 Uiso 1 1 d R
H5B H -0.0535 0.0673 0.3062 0.031 Uiso 1 1 d R
O5 O -0.14861(15) 0.3277(2) 0.0743(2) 0.0229(3) Uani 1 1 d .
O6 O -0.47218(16) 0.4292(2) 0.2552(3) 0.0360(5) Uani 1 1 d .
N1 N -0.1471(2) 0.5387(2) 0.3012(3) 0.0194(4) Uani 1 1 d .
C1 C -0.1217(2) 0.5752(3) 0.1278(3) 0.0239(5) Uani 1 1 d .
H1A H -0.0319 0.6039 0.1629 0.029 Uiso 1 1 calc R
H1B H -0.1768 0.6533 0.0627 0.029 Uiso 1 1 calc R
C2 C -0.3584(2) 0.4236(3) 0.2725(3) 0.0231(5) Uani 1 1 d .
C3 C -0.0740(2) 0.6357(2) 0.4630(3) 0.0238(5) Uani 1 1 d .
H3A H -0.0996 0.6128 0.5683 0.029 Uiso 1 1 calc R
H3B H -0.1032 0.7311 0.4240 0.029 Uiso 1 1 calc R
C4 C -0.2894(2) 0.5593(3) 0.2618(3) 0.0256(5) Uani 1 1 d .
H4A H -0.3310 0.5999 0.1365 0.031 Uiso 1 1 calc R
H4B H -0.2985 0.6260 0.3527 0.031 Uiso 1 1 calc R
C5 C -0.1494(2) 0.4479(3) -0.0031(3) 0.0220(5) Uani 1 1 d .

loop_
_atom_site_aniso_label
_atom_site_aniso_U_11
_atom_site_aniso_U_22
_atom_site_aniso_U_33
_atom_site_aniso_U_23
_atom_site_aniso_U_13
_atom_site_aniso_U_12
Al1 0.0194(3) 0.0181(3) 0.0151(3) -0.0001(3) 0.0077(2) 0.0012(3)
O1 0.0204(7) 0.0212(7) 0.0157(7) 0.0003(7) 0.0098(6) -0.0017(8)
O2 0.0266(8) 0.0333(10) 0.0162(8) 0.0033(6) 0.0105(6) 0.0079(7)
O3 0.0193(7) 0.0223(8) 0.0263(7) 0.0014(8) 0.0100(6) 0.0035(8)
O4 0.0181(8) 0.0208(9) 0.0250(8) -0.0023(6) 0.0090(7) 0.0011(6)
O5 0.0275(8) 0.0233(8) 0.0175(7) 0.0004(8) 0.0079(6) 0.0016(8)
O6 0.0218(9) 0.0287(10) 0.0604(13) -0.0061(9) 0.0187(8) 0.0028(8)
N1 0.0235(11) 0.0196(11) 0.0179(9) 0.0014(8) 0.0111(8) 0.0023(8)
C1 0.0296(13) 0.0257(12) 0.0183(11) 0.0048(10) 0.0112(10) 0.0018(11)
C2 0.0243(13) 0.0252(13) 0.0211(12) -0.0010(9) 0.0097(10) 0.0018(11)
C3 0.0325(14) 0.0211(12) 0.0181(11) -0.0013(9) 0.0099(10) 0.0021(10)
C4 0.0259(13) 0.0227(13) 0.0315(13) 0.0026(10) 0.0144(10) 0.0059(10)
C5 0.0176(11) 0.0287(13) 0.0214(12) 0.0014(10) 0.0095(9) 0.0046(10)

loop_
_atom_type_symbol
_atom_type_description
_atom_type_scat_dispersion_real
_atom_type_scat_dispersion_imag
_atom_type_scat_source
C C 0.0033 0.0016 'International Tables Vol C Tables 4.2.6.8 and 6.1.1.4'
H H 0.0000 0.0000 'International Tables Vol C Tables 4.2.6.8 and 6.1.1.4'
Al Al 0.0645 0.0514 'International Tables Vol C Tables 4.2.6.8 and 6.1.1.4'
N N 0.0061 0.0033 'International Tables Vol C Tables 4.2.6.8 and 6.1.1.4'
O O 0.0106 0.0060 'International Tables Vol C Tables 4.2.6.8 and 6.1.1.4'

loop_
_geom_angle_atom_site_label_1
_geom_angle_atom_site_label_2
_geom_angle_atom_site_label_3
_geom_angle
_geom_angle_site_symmetry_1
_geom_angle_site_symmetry_3
O1 Al1 O1 78.51(7) . 2_556
O1 Al1 O3 173.38(7) . .
O1 Al1 O3 94.88(7) 2_556 .
O1 Al1 O4 93.39(8) . .
O1 Al1 O4 94.89(8) 2_556 .
O3 Al1 O4 86.90(8) . .
O1 Al1 O5 93.02(6) . .
O1 Al1 O5 170.40(8) 2_556 .
O3 Al1 O5 93.59(7) . .
O4 Al1 O5 90.07(8) . .
O1 Al1 N1 95.61(8) . .
O1 Al1 N1 93.72(8) 2_556 .
O3 Al1 N1 84.96(8) . .
O4 Al1 N1 168.62(7) . .
O5 Al1 N1 82.52(8) . .
O1 Al1 Al1 39.49(4) . 2_556
O1 Al1 Al1 39.22(4) 2_556 2_556
O3 Al1 Al1 133.90(5) . 2_556
O4 Al1 Al1 92.27(5) . 2_556
O5 Al1 Al1 132.50(6) . 2_556
N1 Al1 Al1 99.10(6) . 2_556
Al1 O1 Al1 101.29(7) . 2_556
Al1 O1 H6 117.9 . .
Al1 O1 H6 135.2 2_556 .
C2 O3 Al1 120.41(16) . .
Al1 O4 H5A 124.5 . .
Al1 O4 H5B 122.1 . .
H5A O4 H5B 109.0 . .
C5 O5 Al1 119.30(16) . .
C1 N1 C4 109.03(18) . .
C1 N1 C3 111.03(18) . .
C4 N1 C3 106.68(17) . .
C1 N1 Al1 105.28(14) . .
C4 N1 Al1 105.05(14) . .
C3 N1 Al1 119.34(14) . .
N1 C1 C5 109.67(19) . .
N1 C1 H1A 109.7 . .
C5 C1 H1A 109.7 . .
N1 C1 H1B 109.7 . .
C5 C1 H1B 109.7 . .
H1A C1 H1B 108.2 . .
O6 C2 O3 125.1(2) . .
O6 C2 C4 118.7(2) . .
O3 C2 C4 116.2(2) . .
N1 C3 C3 118.56(19) . 2_556
N1 C3 H3A 107.7 . .
C3 C3 H3A 107.7 2_556 .
N1 C3 H3B 107.7 . .
C3 C3 H3B 107.7 2_556 .
H3A C3 H3B 107.1 . .
N1 C4 C2 113.14(19) . .
N1 C4 H4A 109.0 . .
C2 C4 H4A 108.9 . .
N1 C4 H4B 108.9 . .
C2 C4 H4B 109.0 . .
H4A C4 H4B 107.8 . .
O2 C5 O5 123.8(2) . .
O2 C5 C1 120.1(2) . .
O5 C5 C1 116.11(19) . .

loop_
_geom_bond_atom_site_label_1
_geom_bond_atom_site_label_2
_geom_bond_distance
_geom_bond_site_symmetry_2
Al1 O1 1.8408(15) .
Al1 O1 1.8511(14) 2_556
Al1 O3 1.8551(15) .
Al1 O4 1.8833(18) .
Al1 O5 1.8839(15) .
Al1 N1 2.110(2) .
Al1 Al1 2.8548(12) 2_556
O1 Al1 1.8511(14) 2_556
O1 H6 0.9385 .
O2 C5 1.237(3) .
O3 C2 1.273(3) .
O4 H5A 0.9475 .
O4 H5B 0.9521 .
O5 C5 1.281(3) .
O6 C2 1.222(3) .
N1 C1 1.490(3) .
N1 C4 1.507(3) .
N1 C3 1.507(3) .
C1 C5 1.522(3) .
C1 H1A 0.9700 .
C1 H1B 0.9700 .
C2 C4 1.516(4) .
C3 C3 1.525(5) 2_556
C3 H3A 0.9700 .
C3 H3B 0.9700 .
C4 H4A 0.9700 .
C4 H4B 0.9700 .

loop_
_geom_torsion_atom_site_label_1
_geom_torsion_atom_site_label_2
_geom_torsion_atom_site_label_3
_geom_torsion_atom_site_label_4
_geom_torsion
_geom_torsion_site_symmetry_1
_geom_torsion_site_symmetry_4
O1 Al1 O1 Al1 4.85(12) 2_556 2_556
O3 Al1 O1 Al1 2.9(8) . 2_556
O4 Al1 O1 Al1 -89.46(9) . 2_556
O5 Al1 O1 Al1 -179.71(8) . 2_556
N1 Al1 O1 Al1 97.51(8) . 2_556
O1 Al1 O3 C2 93.2(8) . .
O1 Al1 O3 C2 91.29(16) 2_556 .
O4 Al1 O3 C2 -174.06(16) . .
O5 Al1 O3 C2 -84.19(16) . .
N1 Al1 O3 C2 -2.02(15) . .
Al1 Al1 O3 C2 95.76(15) 2_556 .
O1 Al1 O5 C5 -82.66(16) . .
O1 Al1 O5 C5 -54.8(6) 2_556 .
O3 Al1 O5 C5 97.04(16) . .
O4 Al1 O5 C5 -176.06(15) . .
N1 Al1 O5 C5 12.61(15) . .
Al1 Al1 O5 C5 -82.91(16) 2_556 .
O1 Al1 N1 C1 70.29(15) . .
O1 Al1 N1 C1 149.09(15) 2_556 .
O3 Al1 N1 C1 -116.34(15) . .
O4 Al1 N1 C1 -71.8(4) . .
O5 Al1 N1 C1 -22.03(14) . .
Al1 Al1 N1 C1 109.97(14) 2_556 .
O1 Al1 N1 C4 -174.66(13) . .
O1 Al1 N1 C4 -95.87(13) 2_556 .
O3 Al1 N1 C4 -1.29(13) . .
O4 Al1 N1 C4 43.2(4) . .
O5 Al1 N1 C4 93.02(14) . .
Al1 Al1 N1 C4 -134.99(12) 2_556 .
O1 Al1 N1 C3 -55.18(16) . .
O1 Al1 N1 C3 23.62(17) 2_556 .
O3 Al1 N1 C3 118.19(17) . .
O4 Al1 N1 C3 162.7(3) . .
O5 Al1 N1 C3 -147.50(17) . .
Al1 Al1 N1 C3 -15.50(16) 2_556 .
C4 N1 C1 C5 -85.1(2) . .
C3 N1 C1 C5 157.67(18) . .
Al1 N1 C1 C5 27.2(2) . .
Al1 O3 C2 O6 -176.25(18) . .
Al1 O3 C2 C4 4.9(2) . .
C1 N1 C3 C3 -62.4(2) . 2_556
C4 N1 C3 C3 178.92(18) . 2_556
Al1 N1 C3 C3 60.3(2) . 2_556
C1 N1 C4 C2 116.2(2) . .
C3 N1 C4 C2 -123.8(2) . .
Al1 N1 C4 C2 3.8(2) . .
O6 C2 C4 N1 175.28(19) . .
O3 C2 C4 N1 -5.8(3) . .
Al1 O5 C5 O2 179.26(16) . .
Al1 O5 C5 C1 1.0(2) . .
N1 C1 C5 O2 160.9(2) . .
N1 C1 C5 O5 -20.7(3) . .
